data_4065886
loop_
_publ_author_name
'Oster, Stephen S.'
'Grochowski, Matthew R.'
'Lachicotte, Rene J.'
'Brennessel, William W.'
'Jones, William D.'

_publ_section_title
;
 Carbon&#x2212;Sulfur Bond Activation of Dibenzothiophenes and
 Phenoxythiin by [Rh(dippe)(\m-H)]2and [Rh2(dippe)2(\m-Cl)(\m-H)]&#x2020;
;
_journal_issue 21
_journal_name_full Organometallics
_journal_page_first 4923
_journal_paper_doi 10.1021/om1001815
_journal_volume 29
_journal_year 2010
_chemical_formula_sum 'C40 H74 O P4 Rh2 S'
_chemical_formula_weight 932.75
_chemical_name_common '[Rh2(dippe)2(mu-S-C6H4OC6H5)(mu-H)], 6'
_chemical_name_systematic
; 
 ? 
;
_space_group_IT_number 15
_symmetry_cell_setting monoclinic
_symmetry_space_group_name_Hall '-C 2yc'
_symmetry_space_group_name_H-M 'C 1 2/c 1'
_atom_sites_solution_hydrogens geom
_atom_sites_solution_primary direct
_atom_sites_solution_secondary difmap
_audit_creation_method SHELXL-97
_cell_angle_alpha 90.00
_cell_angle_beta 93.9090(10)
_cell_angle_gamma 90.00
_cell_formula_units_Z 8
_cell_length_a 19.6405(10)
_cell_length_b 15.3752(8)
_cell_length_c 29.8693(15)
_cell_measurement_reflns_used 7030
_cell_measurement_temperature 293(2)
_cell_measurement_theta_max 56.485
_cell_measurement_theta_min 5.129
_cell_volume 8998.8(8)
_computing_cell_refinement 'Bruker SMART'
_computing_data_collection 'Bruker SMART'
_computing_data_reduction 'Bruker SHELXTL'
_computing_molecular_graphics 'Bruker SHELXTL'
_computing_publication_material 'Bruker SHELXTL'
_computing_structure_refinement 'SHELXL-97 (Sheldrick, 1997)'
_computing_structure_solution 'SHELXS-97 (Sheldrick, 1990)'
_diffrn_ambient_temperature 293(2)
_diffrn_measured_fraction_theta_full 0.959
_diffrn_measured_fraction_theta_max 0.959
_diffrn_measurement_device_type 'CCD area detector'
_diffrn_measurement_method 'phi and omega scans'
_diffrn_radiation_monochromator graphite
_diffrn_radiation_source 'fine-focus sealed tube'
_diffrn_radiation_type MoK\a
_diffrn_radiation_wavelength 0.71073
_diffrn_reflns_av_R_equivalents 0.0174
_diffrn_reflns_av_sigmaI/netI 0.0217
_diffrn_reflns_limit_h_max 25
_diffrn_reflns_limit_h_min -23
_diffrn_reflns_limit_k_max 20
_diffrn_reflns_limit_k_min -9
_diffrn_reflns_limit_l_max 36
_diffrn_reflns_limit_l_min -39
_diffrn_reflns_number 28190
_diffrn_reflns_theta_full 28.28
_diffrn_reflns_theta_max 28.28
_diffrn_reflns_theta_min 1.68
_exptl_absorpt_coefficient_mu 0.950
_exptl_absorpt_correction_T_max 0.928
_exptl_absorpt_correction_T_min 0.807
_exptl_absorpt_correction_type multi-scan
_exptl_absorpt_process_details 'Shelx SADABS'
_exptl_crystal_colour Orange
_exptl_crystal_density_diffrn 1.377
_exptl_crystal_density_method 'not measured'
_exptl_crystal_description Cluster
_exptl_crystal_F_000 3904
_exptl_crystal_size_max 0.30
_exptl_crystal_size_mid 0.24
_exptl_crystal_size_min 0.22
_refine_diff_density_max 0.855
_refine_diff_density_min -0.269
_refine_diff_density_rms 0.053
_refine_ls_extinction_method none
_refine_ls_goodness_of_fit_ref 1.034
_refine_ls_hydrogen_treatment mixed
_refine_ls_matrix_type full
_refine_ls_number_parameters 453
_refine_ls_number_reflns 10718
_refine_ls_number_restraints 0
_refine_ls_restrained_S_all 1.034
_refine_ls_R_factor_all 0.0300
_refine_ls_R_factor_gt 0.0229
_refine_ls_shift/su_max 0.003
_refine_ls_shift/su_mean 0.000
_refine_ls_structure_factor_coef Fsqd
_refine_ls_weighting_details 'calc w=1/[\s^2^(Fo^2^)+(0.0323P)^2^+1.3628P] where P=(Fo^2^+2Fc^2^)/3'
_refine_ls_weighting_scheme calc
_refine_ls_wR_factor_gt 0.0557
_refine_ls_wR_factor_ref 0.0578
_reflns_number_gt 9324
_reflns_number_total 10718
_reflns_threshold_expression >2sigma(I)
_cod_data_source_file om1001815_si_002.cif
_cod_data_source_block jonso34_cmpd8
_cod_depositor_comments
;
The following automatic conversions were performed:

'_symmetry_cell_setting' value 'Monoclinic' changed to 'monoclinic'
according to /home/saulius/struct/CIF-dictionaries/cif_core.dic
dictionary named 'cif_core.dic' version 2.4.1 from 2010-06-29.

Automatic conversion script
Id: cif_fix_values 1715 2011-07-08 13:25:40Z adriana 
;
_cod_original_sg_symbol_H-M C2/c
_cod_database_code 4065886

loop_
_symmetry_equiv_pos_as_xyz
'x, y, z'
'-x, y, -z+1/2'
'x+1/2, y+1/2, z'
'-x+1/2, y+1/2, -z+1/2'
'-x, -y, -z'
'x, -y, z-1/2'
'-x+1/2, -y+1/2, -z'
'x+1/2, -y+1/2, z-1/2'

loop_
_atom_site_label
_atom_site_type_symbol
_atom_site_fract_x
_atom_site_fract_y
_atom_site_fract_z
_atom_site_U_iso_or_equiv
_atom_site_adp_type
_atom_site_occupancy
_atom_site_symmetry_multiplicity
_atom_site_calc_flag
_atom_site_refinement_flags
Rh1 Rh 0.701430(6) 0.129875(9) 0.148042(4) 0.02518(4) Uani 1 1 d .
H1 H 0.7834(11) 0.1677(14) 0.1365(7) 0.055(6) Uiso 1 1 d .
Rh2 Rh 0.832481(6) 0.078457(8) 0.119958(4) 0.02341(4) Uani 1 1 d .
S1 S 0.73611(2) -0.00986(3) 0.126971(14) 0.02783(9) Uani 1 1 d .
P1 P 0.59672(2) 0.09560(3) 0.165388(16) 0.03018(10) Uani 1 1 d .
P2 P 0.67814(2) 0.26365(3) 0.169256(16) 0.03165(10) Uani 1 1 d .
P3 P 0.90136(2) -0.02753(3) 0.100813(15) 0.02761(9) Uani 1 1 d .
P4 P 0.91740(2) 0.16912(3) 0.108394(15) 0.02688(9) Uani 1 1 d .
O1 O 0.63570(7) -0.14915(8) 0.09499(5) 0.0403(3) Uani 1 1 d .
C1 C 0.69667(8) -0.02241(11) 0.07165(6) 0.0292(4) Uani 1 1 d .
C2 C 0.70816(9) 0.03592(12) 0.03708(6) 0.0345(4) Uani 1 1 d .
H2A H 0.7379 0.0823 0.0428 0.041 Uiso 1 1 calc R
C3 C 0.67641(10) 0.02637(14) -0.00536(6) 0.0409(4) Uani 1 1 d .
H3A H 0.6861 0.0651 -0.0280 0.049 Uiso 1 1 calc R
C4 C 0.63039(10) -0.04021(15) -0.01436(7) 0.0457(5) Uani 1 1 d .
H4A H 0.6081 -0.0456 -0.0427 0.055 Uiso 1 1 calc R
C5 C 0.61762(10) -0.09902(14) 0.01923(7) 0.0436(5) Uani 1 1 d .
H5A H 0.5868 -0.1442 0.0135 0.052 Uiso 1 1 calc R
C6 C 0.65092(9) -0.09036(12) 0.06134(6) 0.0340(4) Uani 1 1 d .
C7 C 0.67298(10) -0.22538(12) 0.09754(7) 0.0407(4) Uani 1 1 d .
C8 C 0.71487(12) -0.25301(15) 0.06508(8) 0.0558(6) Uani 1 1 d .
H8A H 0.7200 -0.2196 0.0396 0.067 Uiso 1 1 calc R
C9 C 0.74911(15) -0.33112(18) 0.07109(11) 0.0749(8) Uani 1 1 d .
H9A H 0.7770 -0.3504 0.0492 0.090 Uiso 1 1 calc R
C10 C 0.74297(17) -0.38048(18) 0.10841(12) 0.0825(9) Uani 1 1 d .
H10A H 0.7670 -0.4324 0.1122 0.099 Uiso 1 1 calc R
C11 C 0.70070(16) -0.35283(19) 0.14062(11) 0.0789(9) Uani 1 1 d .
H11A H 0.6959 -0.3866 0.1660 0.095 Uiso 1 1 calc R
C12 C 0.66538(12) -0.27512(15) 0.13535(8) 0.0558(6) Uani 1 1 d .
H12A H 0.6368 -0.2566 0.1571 0.067 Uiso 1 1 calc R
C13 C 0.54796(9) 0.19432(12) 0.17925(6) 0.0370(4) Uani 1 1 d .
H13A H 0.5213 0.2142 0.1527 0.044 Uiso 1 1 calc R
H13B H 0.5166 0.1801 0.2019 0.044 Uiso 1 1 calc R
C14 C 0.59572(9) 0.26713(13) 0.19666(7) 0.0385(4) Uani 1 1 d .
H14A H 0.6045 0.2612 0.2289 0.046 Uiso 1 1 calc R
H14B H 0.5739 0.3229 0.1908 0.046 Uiso 1 1 calc R
C15 C 0.58803(10) 0.02572(14) 0.21564(6) 0.0421(5) Uani 1 1 d .
H15A H 0.5403 0.0280 0.2232 0.050 Uiso 1 1 calc R
C16 C 0.63173(13) 0.06140(16) 0.25545(7) 0.0567(6) Uani 1 1 d .
H16A H 0.6272 0.0247 0.2811 0.085 Uiso 1 1 calc R
H16B H 0.6169 0.1192 0.2621 0.085 Uiso 1 1 calc R
H16C H 0.6786 0.0628 0.2483 0.085 Uiso 1 1 calc R
C17 C 0.60543(11) -0.06914(13) 0.20612(8) 0.0507(6) Uani 1 1 d .
H17A H 0.6055 -0.1021 0.2334 0.076 Uiso 1 1 calc R
H17B H 0.6498 -0.0722 0.1945 0.076 Uiso 1 1 calc R
H17C H 0.5720 -0.0927 0.1845 0.076 Uiso 1 1 calc R
C18 C 0.53901(9) 0.04100(13) 0.12219(6) 0.0373(4) Uani 1 1 d .
H18A H 0.5590 -0.0162 0.1169 0.045 Uiso 1 1 calc R
C19 C 0.53785(10) 0.08990(14) 0.07759(7) 0.0438(5) Uani 1 1 d .
H19A H 0.5163 0.0544 0.0542 0.066 Uiso 1 1 calc R
H19B H 0.5837 0.1029 0.0706 0.066 Uiso 1 1 calc R
H19C H 0.5127 0.1431 0.0799 0.066 Uiso 1 1 calc R
C20 C 0.46641(10) 0.02433(16) 0.13607(8) 0.0524(6) Uani 1 1 d .
H20A H 0.4409 -0.0064 0.1125 0.079 Uiso 1 1 calc R
H20B H 0.4446 0.0789 0.1414 0.079 Uiso 1 1 calc R
H20C H 0.4684 -0.0100 0.1630 0.079 Uiso 1 1 calc R
C21 C 0.66533(10) 0.34873(12) 0.12516(7) 0.0414(5) Uani 1 1 d .
H21A H 0.6493 0.4019 0.1392 0.050 Uiso 1 1 calc R
C22 C 0.61157(11) 0.32020(16) 0.08935(7) 0.0537(6) Uani 1 1 d .
H22A H 0.6065 0.3640 0.0664 0.080 Uiso 1 1 calc R
H22B H 0.5688 0.3121 0.1026 0.080 Uiso 1 1 calc R
H22C H 0.6253 0.2664 0.0763 0.080 Uiso 1 1 calc R
C23 C 0.73166(12) 0.36925(16) 0.10382(9) 0.0639(7) Uani 1 1 d .
H23A H 0.7237 0.4142 0.0818 0.096 Uiso 1 1 calc R
H23B H 0.7479 0.3179 0.0897 0.096 Uiso 1 1 calc R
H23C H 0.7652 0.3886 0.1265 0.096 Uiso 1 1 calc R
C24 C 0.73712(10) 0.31794(14) 0.21146(7) 0.0448(5) Uani 1 1 d .
H24A H 0.7788 0.3311 0.1966 0.054 Uiso 1 1 calc R
C25 C 0.75732(12) 0.25541(17) 0.24965(8) 0.0588(6) Uani 1 1 d .
H25A H 0.7928 0.2811 0.2690 0.088 Uiso 1 1 calc R
H25B H 0.7735 0.2020 0.2375 0.088 Uiso 1 1 calc R
H25C H 0.7184 0.2437 0.2664 0.088 Uiso 1 1 calc R
C26 C 0.71075(13) 0.40475(16) 0.22901(9) 0.0642(7) Uani 1 1 d .
H26A H 0.7443 0.4291 0.2503 0.096 Uiso 1 1 calc R
H26B H 0.6691 0.3950 0.2433 0.096 Uiso 1 1 calc R
H26C H 0.7024 0.4444 0.2044 0.096 Uiso 1 1 calc R
C27 C 0.98779(8) 0.01500(12) 0.09195(6) 0.0321(4) Uani 1 1 d .
H27A H 1.0170 0.0075 0.1192 0.039 Uiso 1 1 calc R
H27B H 1.0074 -0.0178 0.0682 0.039 Uiso 1 1 calc R
C28 C 0.98478(9) 0.11140(12) 0.07928(6) 0.0316(4) Uani 1 1 d .
H28A H 0.9756 0.1169 0.0471 0.038 Uiso 1 1 calc R
H28B H 1.0287 0.1382 0.0873 0.038 Uiso 1 1 calc R
C29 C 0.87781(10) -0.08763(12) 0.04779(6) 0.0354(4) Uani 1 1 d .
H29A H 0.8311 -0.1088 0.0499 0.042 Uiso 1 1 calc R
C30 C 0.92156(12) -0.16647(14) 0.03807(8) 0.0526(6) Uani 1 1 d .
H30A H 0.9064 -0.1907 0.0095 0.079 Uiso 1 1 calc R
H30B H 0.9174 -0.2094 0.0611 0.079 Uiso 1 1 calc R
H30C H 0.9684 -0.1490 0.0375 0.079 Uiso 1 1 calc R
C31 C 0.87627(11) -0.02446(14) 0.00770(6) 0.0435(5) Uani 1 1 d .
H31A H 0.8572 -0.0534 -0.0187 0.065 Uiso 1 1 calc R
H31B H 0.9219 -0.0058 0.0030 0.065 Uiso 1 1 calc R
H31C H 0.8488 0.0252 0.0139 0.065 Uiso 1 1 calc R
C32 C 0.92147(9) -0.11587(12) 0.14223(7) 0.0374(4) Uani 1 1 d .
H32A H 0.9603 -0.1489 0.1322 0.045 Uiso 1 1 calc R
C33 C 0.86202(11) -0.17917(14) 0.14631(8) 0.0521(6) Uani 1 1 d .
H33A H 0.8763 -0.2260 0.1661 0.078 Uiso 1 1 calc R
H33B H 0.8481 -0.2021 0.1172 0.078 Uiso 1 1 calc R
H33C H 0.8244 -0.1491 0.1582 0.078 Uiso 1 1 calc R
C34 C 0.94268(11) -0.07709(14) 0.18836(7) 0.0487(5) Uani 1 1 d .
H34A H 0.9515 -0.1232 0.2096 0.073 Uiso 1 1 calc R
H34B H 0.9066 -0.0409 0.1980 0.073 Uiso 1 1 calc R
H34C H 0.9832 -0.0429 0.1864 0.073 Uiso 1 1 calc R
C35 C 0.89676(9) 0.26194(11) 0.06970(6) 0.0330(4) Uani 1 1 d .
H35A H 0.8722 0.3050 0.0866 0.040 Uiso 1 1 calc R
C36 C 0.84787(11) 0.23213(13) 0.03070(7) 0.0467(5) Uani 1 1 d .
H36A H 0.8362 0.2807 0.0115 0.070 Uiso 1 1 calc R
H36B H 0.8072 0.2089 0.0422 0.070 Uiso 1 1 calc R
H36C H 0.8695 0.1880 0.0139 0.070 Uiso 1 1 calc R
C37 C 0.95877(10) 0.30829(14) 0.05223(8) 0.0494(5) Uani 1 1 d .
H37A H 0.9437 0.3574 0.0343 0.074 Uiso 1 1 calc R
H37B H 0.9831 0.2687 0.0343 0.074 Uiso 1 1 calc R
H37C H 0.9883 0.3278 0.0771 0.074 Uiso 1 1 calc R
C38 C 0.96751(9) 0.22416(13) 0.15521(6) 0.0364(4) Uani 1 1 d .
H38A H 1.0017 0.2613 0.1423 0.044 Uiso 1 1 calc R
C39 C 1.00484(11) 0.15835(15) 0.18621(7) 0.0513(5) Uani 1 1 d .
H39A H 1.0307 0.1885 0.2098 0.077 Uiso 1 1 calc R
H39B H 1.0351 0.1243 0.1694 0.077 Uiso 1 1 calc R
H39C H 0.9722 0.1208 0.1989 0.077 Uiso 1 1 calc R
C40 C 0.92180(11) 0.28201(15) 0.18221(7) 0.0523(6) Uani 1 1 d .
H40A H 0.9489 0.3098 0.2061 0.078 Uiso 1 1 calc R
H40B H 0.8873 0.2470 0.1946 0.078 Uiso 1 1 calc R
H40C H 0.9006 0.3255 0.1629 0.078 Uiso 1 1 calc R

loop_
_atom_site_aniso_label
_atom_site_aniso_U_11
_atom_site_aniso_U_22
_atom_site_aniso_U_33
_atom_site_aniso_U_23
_atom_site_aniso_U_13
_atom_site_aniso_U_12
Rh1 0.02054(7) 0.02785(7) 0.02789(7) 0.00143(5) 0.00696(5) 0.00373(5)
Rh2 0.01927(6) 0.02508(7) 0.02646(7) -0.00004(5) 0.00571(5) 0.00107(5)
S1 0.0241(2) 0.0263(2) 0.0338(2) 0.00292(16) 0.00648(16) 0.00052(16)
P1 0.0229(2) 0.0354(3) 0.0332(2) 0.00368(19) 0.00915(17) 0.00397(18)
P2 0.0276(2) 0.0317(2) 0.0366(3) -0.00189(19) 0.00895(18) 0.00542(18)
P3 0.0241(2) 0.0275(2) 0.0319(2) 0.00143(18) 0.00721(17) 0.00393(17)
P4 0.0230(2) 0.0287(2) 0.0296(2) -0.00300(17) 0.00686(16) -0.00210(17)
O1 0.0365(7) 0.0320(7) 0.0540(8) 0.0016(6) 0.0142(6) -0.0053(6)
C1 0.0227(8) 0.0283(9) 0.0369(9) -0.0028(7) 0.0056(7) 0.0022(7)
C2 0.0292(9) 0.0324(10) 0.0420(10) 0.0009(8) 0.0039(7) -0.0013(7)
C3 0.0375(10) 0.0479(12) 0.0376(10) 0.0037(9) 0.0058(8) 0.0022(9)
C4 0.0373(11) 0.0604(14) 0.0388(11) -0.0054(10) -0.0024(8) -0.0002(10)
C5 0.0319(10) 0.0477(12) 0.0516(13) -0.0122(10) 0.0049(9) -0.0084(9)
C6 0.0278(9) 0.0317(10) 0.0436(11) -0.0014(8) 0.0093(7) -0.0024(7)
C7 0.0382(10) 0.0302(10) 0.0531(12) -0.0034(9) -0.0014(9) -0.0090(8)
C8 0.0600(14) 0.0429(13) 0.0651(15) -0.0069(11) 0.0093(11) 0.0046(11)
C9 0.0781(19) 0.0528(16) 0.093(2) -0.0167(15) 0.0030(16) 0.0165(14)
C10 0.092(2) 0.0399(15) 0.113(3) -0.0069(16) -0.0117(19) 0.0198(14)
C11 0.094(2) 0.0526(17) 0.088(2) 0.0199(15) -0.0093(18) 0.0025(15)
C12 0.0588(14) 0.0455(13) 0.0624(15) 0.0057(11) -0.0017(11) -0.0051(11)
C13 0.0264(9) 0.0435(11) 0.0426(11) 0.0012(8) 0.0131(7) 0.0071(8)
C14 0.0330(10) 0.0420(11) 0.0421(11) -0.0058(8) 0.0135(8) 0.0090(8)
C15 0.0350(10) 0.0519(13) 0.0414(11) 0.0132(9) 0.0171(8) 0.0026(9)
C16 0.0659(15) 0.0677(16) 0.0378(12) 0.0120(11) 0.0130(10) 0.0044(12)
C17 0.0514(13) 0.0460(13) 0.0566(14) 0.0229(10) 0.0169(10) 0.0021(10)
C18 0.0259(9) 0.0408(11) 0.0458(11) -0.0017(9) 0.0075(8) 0.0002(8)
C19 0.0310(10) 0.0573(13) 0.0429(11) -0.0020(9) 0.0014(8) 0.0005(9)
C20 0.0307(10) 0.0655(15) 0.0618(14) 0.0001(11) 0.0089(9) -0.0088(10)
C21 0.0435(11) 0.0302(10) 0.0522(12) 0.0047(8) 0.0156(9) 0.0124(8)
C22 0.0541(13) 0.0602(15) 0.0476(13) 0.0166(11) 0.0104(10) 0.0142(11)
C23 0.0557(14) 0.0522(15) 0.0871(19) 0.0277(13) 0.0288(13) 0.0051(11)
C24 0.0359(10) 0.0458(12) 0.0532(13) -0.0115(10) 0.0076(9) -0.0034(9)
C25 0.0544(14) 0.0706(17) 0.0499(14) -0.0090(12) -0.0074(10) -0.0071(12)
C26 0.0573(15) 0.0554(15) 0.0802(18) -0.0300(13) 0.0064(13) -0.0011(12)
C27 0.0241(8) 0.0378(10) 0.0352(9) -0.0004(8) 0.0091(7) 0.0038(7)
C28 0.0242(8) 0.0378(10) 0.0338(9) -0.0013(7) 0.0103(7) -0.0004(7)
C29 0.0341(10) 0.0321(10) 0.0404(10) -0.0077(8) 0.0058(8) 0.0006(8)
C30 0.0575(14) 0.0429(12) 0.0579(14) -0.0150(10) 0.0077(11) 0.0105(10)
C31 0.0472(12) 0.0480(12) 0.0354(10) -0.0069(9) 0.0033(8) 0.0019(9)
C32 0.0324(10) 0.0340(10) 0.0467(11) 0.0101(8) 0.0086(8) 0.0107(8)
C33 0.0464(12) 0.0400(12) 0.0708(15) 0.0210(11) 0.0103(11) 0.0041(10)
C34 0.0487(12) 0.0559(14) 0.0421(12) 0.0155(10) 0.0074(9) 0.0108(10)
C35 0.0336(9) 0.0269(9) 0.0395(10) 0.0000(7) 0.0093(7) -0.0023(7)
C36 0.0613(13) 0.0368(11) 0.0410(11) 0.0076(9) -0.0037(9) -0.0055(10)
C37 0.0421(11) 0.0394(12) 0.0686(15) 0.0120(10) 0.0166(10) -0.0034(9)
C38 0.0291(9) 0.0438(11) 0.0369(10) -0.0094(8) 0.0071(7) -0.0078(8)
C39 0.0482(12) 0.0655(15) 0.0392(12) -0.0084(10) -0.0041(9) -0.0038(11)
C40 0.0497(12) 0.0587(14) 0.0494(13) -0.0247(11) 0.0094(10) -0.0067(11)

loop_
_atom_type_symbol
_atom_type_description
_atom_type_scat_dispersion_real
_atom_type_scat_dispersion_imag
_atom_type_scat_source
C C 0.0033 0.0016 'International Tables Vol C Tables 4.2.6.8 and 6.1.1.4'
H H 0.0000 0.0000 'International Tables Vol C Tables 4.2.6.8 and 6.1.1.4'
O O 0.0106 0.0060 'International Tables Vol C Tables 4.2.6.8 and 6.1.1.4'
P P 0.1023 0.0942 'International Tables Vol C Tables 4.2.6.8 and 6.1.1.4'
S S 0.1246 0.1234 'International Tables Vol C Tables 4.2.6.8 and 6.1.1.4'
Rh Rh -1.1178 0.9187 'International Tables Vol C Tables 4.2.6.8 and 6.1.1.4'

loop_
_geom_angle_atom_site_label_1
_geom_angle_atom_site_label_2
_geom_angle_atom_site_label_3
_geom_angle
P2 Rh1 P1 86.605(17)
P2 Rh1 S1 175.114(17)
P1 Rh1 S1 97.786(17)
P2 Rh1 Rh2 123.181(13)
P1 Rh1 Rh2 150.047(14)
S1 Rh1 Rh2 52.329(10)
P2 Rh1 H1 87.6(7)
P1 Rh1 H1 174.2(7)
S1 Rh1 H1 88.0(7)
Rh2 Rh1 H1 35.7(7)
P3 Rh2 P4 86.748(17)
P3 Rh2 S1 96.176(16)
P4 Rh2 S1 174.451(17)
P3 Rh2 Rh1 148.451(13)
P4 Rh2 Rh1 124.800(13)
S1 Rh2 Rh1 52.393(11)
P3 Rh2 H1 175.5(7)
P4 Rh2 H1 89.2(7)
S1 Rh2 H1 88.1(7)
Rh1 Rh2 H1 35.7(7)
C1 S1 Rh2 106.31(6)
C1 S1 Rh1 103.35(6)
Rh2 S1 Rh1 75.278(14)
C13 P1 C18 102.99(9)
C13 P1 C15 102.40(9)
C18 P1 C15 102.35(9)
C13 P1 Rh1 111.00(6)
C18 P1 Rh1 118.44(6)
C15 P1 Rh1 117.55(6)
C24 P2 C21 102.30(10)
C24 P2 C14 102.11(9)
C21 P2 C14 102.19(9)
C24 P2 Rh1 118.86(7)
C21 P2 Rh1 118.17(7)
C14 P2 Rh1 110.84(7)
C27 P3 C32 101.38(8)
C27 P3 C29 103.28(8)
C32 P3 C29 103.42(9)
C27 P3 Rh2 110.99(6)
C32 P3 Rh2 118.06(6)
C29 P3 Rh2 117.58(6)
C38 P4 C28 102.25(8)
C38 P4 C35 101.52(9)
C28 P4 C35 101.96(8)
C38 P4 Rh2 122.29(6)
C28 P4 Rh2 109.86(6)
C35 P4 Rh2 116.34(6)
C7 O1 C6 116.70(14)
C2 C1 C6 116.77(17)
C2 C1 S1 122.15(14)
C6 C1 S1 121.05(14)
C3 C2 C1 121.60(18)
C3 C2 H2A 119.2
C1 C2 H2A 119.2
C4 C3 C2 120.41(19)
C4 C3 H3A 119.8
C2 C3 H3A 119.8
C3 C4 C5 119.43(19)
C3 C4 H4A 120.3
C5 C4 H4A 120.3
C6 C5 C4 119.84(18)
C6 C5 H5A 120.1
C4 C5 H5A 120.1
C5 C6 O1 118.68(17)
C5 C6 C1 121.91(18)
O1 C6 C1 119.34(17)
O1 C7 C8 124.15(19)
O1 C7 C12 115.39(19)
C8 C7 C12 120.5(2)
C9 C8 C7 119.0(2)
C9 C8 H8A 120.5
C7 C8 H8A 120.5
C10 C9 C8 121.4(3)
C10 C9 H9A 119.3
C8 C9 H9A 119.3
C9 C10 C11 119.4(3)
C9 C10 H10A 120.3
C11 C10 H10A 120.3
C12 C11 C10 120.5(3)
C12 C11 H11A 119.8
C10 C11 H11A 119.8
C11 C12 C7 119.3(3)
C11 C12 H12A 120.3
C7 C12 H12A 120.3
C14 C13 P1 111.14(12)
C14 C13 H13A 109.4
P1 C13 H13A 109.4
C14 C13 H13B 109.4
P1 C13 H13B 109.4
H13A C13 H13B 108.0
C13 C14 P2 111.14(12)
C13 C14 H14A 109.4
P2 C14 H14A 109.4
C13 C14 H14B 109.4
P2 C14 H14B 109.4
H14A C14 H14B 108.0
C16 C15 C17 111.59(18)
C16 C15 P1 110.13(14)
C17 C15 P1 111.49(14)
C16 C15 H15A 107.8
C17 C15 H15A 107.8
P1 C15 H15A 107.8
C15 C16 H16A 109.5
C15 C16 H16B 109.5
H16A C16 H16B 109.5
C15 C16 H16C 109.5
H16A C16 H16C 109.5
H16B C16 H16C 109.5
C15 C17 H17A 109.5
C15 C17 H17B 109.5
H17A C17 H17B 109.5
C15 C17 H17C 109.5
H17A C17 H17C 109.5
H17B C17 H17C 109.5
C19 C18 C20 111.04(16)
C19 C18 P1 110.79(13)
C20 C18 P1 114.95(14)
C19 C18 H18A 106.5
C20 C18 H18A 106.5
P1 C18 H18A 106.5
C18 C19 H19A 109.5
C18 C19 H19B 109.5
H19A C19 H19B 109.5
C18 C19 H19C 109.5
H19A C19 H19C 109.5
H19B C19 H19C 109.5
C18 C20 H20A 109.5
C18 C20 H20B 109.5
H20A C20 H20B 109.5
C18 C20 H20C 109.5
H20A C20 H20C 109.5
H20B C20 H20C 109.5
C23 C21 C22 109.83(18)
C23 C21 P2 111.34(14)
C22 C21 P2 110.49(14)
C23 C21 H21A 108.4
C22 C21 H21A 108.4
P2 C21 H21A 108.4
C21 C22 H22A 109.5
C21 C22 H22B 109.5
H22A C22 H22B 109.5
C21 C22 H22C 109.5
H22A C22 H22C 109.5
H22B C22 H22C 109.5
C21 C23 H23A 109.5
C21 C23 H23B 109.5
H23A C23 H23B 109.5
C21 C23 H23C 109.5
H23A C23 H23C 109.5
H23B C23 H23C 109.5
C25 C24 C26 111.68(19)
C25 C24 P2 110.14(15)
C26 C24 P2 114.46(15)
C25 C24 H24A 106.7
C26 C24 H24A 106.7
P2 C24 H24A 106.7
C24 C25 H25A 109.5
C24 C25 H25B 109.5
H25A C25 H25B 109.5
C24 C25 H25C 109.5
H25A C25 H25C 109.5
H25B C25 H25C 109.5
C24 C26 H26A 109.5
C24 C26 H26B 109.5
H26A C26 H26B 109.5
C24 C26 H26C 109.5
H26A C26 H26C 109.5
H26B C26 H26C 109.5
C28 C27 P3 110.88(11)
C28 C27 H27A 109.5
P3 C27 H27A 109.5
C28 C27 H27B 109.5
P3 C27 H27B 109.5
H27A C27 H27B 108.1
C27 C28 P4 111.34(11)
C27 C28 H28A 109.4
P4 C28 H28A 109.4
C27 C28 H28B 109.4
P4 C28 H28B 109.4
H28A C28 H28B 108.0
C30 C29 C31 109.55(16)
C30 C29 P3 116.44(14)
C31 C29 P3 109.78(13)
C30 C29 H29A 106.9
C31 C29 H29A 106.9
P3 C29 H29A 106.9
C29 C30 H30A 109.5
C29 C30 H30B 109.5
H30A C30 H30B 109.5
C29 C30 H30C 109.5
H30A C30 H30C 109.5
H30B C30 H30C 109.5
C29 C31 H31A 109.5
C29 C31 H31B 109.5
H31A C31 H31B 109.5
C29 C31 H31C 109.5
H31A C31 H31C 109.5
H31B C31 H31C 109.5
C34 C32 C33 109.74(17)
C34 C32 P3 110.24(13)
C33 C32 P3 112.84(13)
C34 C32 H32A 108.0
C33 C32 H32A 108.0
P3 C32 H32A 108.0
C32 C33 H33A 109.5
C32 C33 H33B 109.5
H33A C33 H33B 109.5
C32 C33 H33C 109.5
H33A C33 H33C 109.5
H33B C33 H33C 109.5
C32 C34 H34A 109.5
C32 C34 H34B 109.5
H34A C34 H34B 109.5
C32 C34 H34C 109.5
H34A C34 H34C 109.5
H34B C34 H34C 109.5
C36 C35 C37 110.63(16)
C36 C35 P4 109.98(12)
C37 C35 P4 115.01(13)
C36 C35 H35A 106.9
C37 C35 H35A 106.9
P4 C35 H35A 106.9
C35 C36 H36A 109.5
C35 C36 H36B 109.5
H36A C36 H36B 109.5
C35 C36 H36C 109.5
H36A C36 H36C 109.5
H36B C36 H36C 109.5
C35 C37 H37A 109.5
C35 C37 H37B 109.5
H37A C37 H37B 109.5
C35 C37 H37C 109.5
H37A C37 H37C 109.5
H37B C37 H37C 109.5
C39 C38 C40 109.90(17)
C39 C38 P4 111.27(14)
C40 C38 P4 111.18(13)
C39 C38 H38A 108.1
C40 C38 H38A 108.1
P4 C38 H38A 108.1
C38 C39 H39A 109.5
C38 C39 H39B 109.5
H39A C39 H39B 109.5
C38 C39 H39C 109.5
H39A C39 H39C 109.5
H39B C39 H39C 109.5
C38 C40 H40A 109.5
C38 C40 H40B 109.5
H40A C40 H40B 109.5
C38 C40 H40C 109.5
H40A C40 H40C 109.5
H40B C40 H40C 109.5

loop_
_geom_bond_atom_site_label_1
_geom_bond_atom_site_label_2
_geom_bond_distance
Rh1 P2 2.2093(5)
Rh1 P1 2.2184(5)
Rh1 S1 2.3524(5)
Rh1 Rh2 2.8719(2)
Rh1 H1 1.77(2)
Rh2 P3 2.2176(4)
Rh2 P4 2.2188(4)
Rh2 S1 2.3504(4)
Rh2 H1 1.77(2)
S1 C1 1.7870(18)
P1 C13 1.8564(18)
P1 C18 1.8587(19)
P1 C15 1.8630(19)
P2 C24 1.852(2)
P2 C21 1.861(2)
P2 C14 1.8637(17)
P3 C27 1.8550(17)
P3 C32 1.8615(18)
P3 C29 1.8645(18)
P4 C38 1.8582(18)
P4 C28 1.8579(17)
P4 C35 1.8637(18)
O1 C7 1.381(2)
O1 C6 1.399(2)
C1 C2 1.397(2)
C1 C6 1.399(2)
C2 C3 1.382(3)
C2 H2A 0.9300
C3 C4 1.380(3)
C3 H3A 0.9300
C4 C5 1.386(3)
C4 H4A 0.9300
C5 C6 1.384(3)
C5 H5A 0.9300
C7 C8 1.381(3)
C7 C12 1.380(3)
C8 C9 1.382(3)
C8 H8A 0.9300
C9 C10 1.361(4)
C9 H9A 0.9300
C10 C11 1.380(4)
C10 H10A 0.9300
C11 C12 1.385(4)
C11 H11A 0.9300
C12 H12A 0.9300
C13 C14 1.529(3)
C13 H13A 0.9700
C13 H13B 0.9700
C14 H14A 0.9700
C14 H14B 0.9700
C15 C16 1.521(3)
C15 C17 1.529(3)
C15 H15A 0.9800
C16 H16A 0.9600
C16 H16B 0.9600
C16 H16C 0.9600
C17 H17A 0.9600
C17 H17B 0.9600
C17 H17C 0.9600
C18 C19 1.528(3)
C18 C20 1.533(2)
C18 H18A 0.9800
C19 H19A 0.9600
C19 H19B 0.9600
C19 H19C 0.9600
C20 H20A 0.9600
C20 H20B 0.9600
C20 H20C 0.9600
C21 C23 1.522(3)
C21 C22 1.516(3)
C21 H21A 0.9800
C22 H22A 0.9600
C22 H22B 0.9600
C22 H22C 0.9600
C23 H23A 0.9600
C23 H23B 0.9600
C23 H23C 0.9600
C24 C25 1.523(3)
C24 C26 1.537(3)
C24 H24A 0.9800
C25 H25A 0.9600
C25 H25B 0.9600
C25 H25C 0.9600
C26 H26A 0.9600
C26 H26B 0.9600
C26 H26C 0.9600
C27 C28 1.530(2)
C27 H27A 0.9700
C27 H27B 0.9700
C28 H28A 0.9700
C28 H28B 0.9700
C29 C30 1.525(3)
C29 C31 1.541(3)
C29 H29A 0.9800
C30 H30A 0.9600
C30 H30B 0.9600
C30 H30C 0.9600
C31 H31A 0.9600
C31 H31B 0.9600
C31 H31C 0.9600
C32 C34 1.533(3)
C32 C33 1.531(3)
C32 H32A 0.9800
C33 H33A 0.9600
C33 H33B 0.9600
C33 H33C 0.9600
C34 H34A 0.9600
C34 H34B 0.9600
C34 H34C 0.9600
C35 C36 1.529(3)
C35 C37 1.533(2)
C35 H35A 0.9800
C36 H36A 0.9600
C36 H36B 0.9600
C36 H36C 0.9600
C37 H37A 0.9600
C37 H37B 0.9600
C37 H37C 0.9600
C38 C39 1.525(3)
C38 C40 1.532(3)
C38 H38A 0.9800
C39 H39A 0.9600
C39 H39B 0.9600
C39 H39C 0.9600
C40 H40A 0.9600
C40 H40B 0.9600
C40 H40C 0.9600
